data_2009349
loop_
_publ_author_name
'Glidewell, Christopher'
'Ferguson, George'
'Gregson, Richard M.'
'Lough, Alan J.'

_publ_section_title
;
 Two independent <i>C</i>^2^~2~(20) chains in the hydrogen-bonded
 structure of 4,4'-biphenol--4,4'-bipyridyl (1/1)
;
_journal_issue 12
_journal_name_full 'Acta Crystallographica Section C'
_journal_page_first 2133
_journal_page_last 2136
_journal_paper_doi 10.1107/S0108270199010434
_journal_volume 55
_journal_year 1999
_chemical_formula_moiety 'C12 H10 O2, C10 H8 N2'
_chemical_formula_sum 'C22 H18 N2 O2'
_chemical_formula_weight 342.38
_chemical_name_systematic
;
4,4'-Biphenol--4,4'-bipyridyl (1/1)
;
_space_group_IT_number 2
_symmetry_cell_setting triclinic
_symmetry_space_group_name_Hall '-P 1'
_symmetry_space_group_name_H-M 'P -1'
_cell_angle_alpha 92.957(2)
_cell_angle_beta 97.931(2)
_cell_angle_gamma 105.392(2)
_cell_formula_units_Z 4
_cell_length_a 10.1188(4)
_cell_length_b 11.5242(4)
_cell_length_c 15.7404(5)
_cell_measurement_reflns_used 7983
_cell_measurement_temperature 100.0(10)
_cell_measurement_theta_max 27.49
_cell_measurement_theta_min 3.06
_cell_volume 1745.25(11)
_computing_cell_refinement 'DENZO-SMN (Otwinowski & Minor, 1997)'
_computing_data_collection 'Kappa-CCD server software (Nonius, 1997)'
_computing_data_reduction 'DENZO-SMN (Otwinowski & Minor, 1997)'
_computing_molecular_graphics 'NRCVAX-96, ORTEPII (Johnson, 1976) and PLATON (Spek, 1999)'
_computing_publication_material 'NRCVAX-96, SHELXL97 and PRPKAPPA (Ferguson, 1999)'
_computing_structure_refinement 'NRCVAX-96 (Gabe et al., 1989) and SHELXL97 (Sheldrick, 1997a)'
_computing_structure_solution 'SHELXS97 (Sheldrick, 1997b)'
_diffrn_ambient_temperature 100.0(10)
_diffrn_measured_fraction_theta_full 0.998
_diffrn_measured_fraction_theta_max 0.997
_diffrn_measurement_device_type 'Nonius Kappa-CCD'
_diffrn_measurement_method '\f scans and \w scans with \k offsets'
_diffrn_radiation_monochromator graphite
_diffrn_radiation_source 'fine-focus sealed X-ray tube'
_diffrn_radiation_type 'Mo K\a'
_diffrn_radiation_wavelength 0.71073
_diffrn_reflns_av_R_equivalents 0.063
_diffrn_reflns_av_sigmaI/netI 0.064
_diffrn_reflns_limit_h_max 13
_diffrn_reflns_limit_h_min 0
_diffrn_reflns_limit_k_max 14
_diffrn_reflns_limit_k_min -14
_diffrn_reflns_limit_l_max 20
_diffrn_reflns_limit_l_min -20
_diffrn_reflns_number 29886
_diffrn_reflns_theta_full 25
_diffrn_reflns_theta_max 27.49
_diffrn_reflns_theta_min 3.06
_diffrn_standards_decay_% negligible
_exptl_absorpt_coefficient_mu 0.084
_exptl_absorpt_correction_T_max 0.982
_exptl_absorpt_correction_T_min 0.971
_exptl_absorpt_correction_type multi-scan
_exptl_absorpt_process_details '(DENZO-SMN; Otwinowski & Minor, 1997)'
_exptl_crystal_colour colourless
_exptl_crystal_density_diffrn 1.303
_exptl_crystal_density_method 'not measured'
_exptl_crystal_description block
_exptl_crystal_F_000 720
_exptl_crystal_size_max 0.35
_exptl_crystal_size_mid 0.25
_exptl_crystal_size_min 0.22
_refine_diff_density_max 0.377
_refine_diff_density_min -0.217
_refine_ls_extinction_coef 0.0046(12)
_refine_ls_extinction_method 'SHELXL97 (Sheldrick, 1997a)'
_refine_ls_goodness_of_fit_ref 0.953
_refine_ls_hydrogen_treatment constr
_refine_ls_matrix_type full
_refine_ls_number_parameters 474
_refine_ls_number_reflns 7983
_refine_ls_number_restraints 0
_refine_ls_restrained_S_all 0.953
_refine_ls_R_factor_all 0.083
_refine_ls_R_factor_gt 0.044
_refine_ls_shift/su_max 0.001
_refine_ls_shift/su_mean 0.000
_refine_ls_structure_factor_coef Fsqd
_refine_ls_weighting_details 'w = 1/[\s^2^(Fo^2^)+(0.0637P)^2^] where P=(Fo^2^+2Fc^2^)/3'
_refine_ls_weighting_scheme calc
_refine_ls_wR_factor_ref 0.115
_reflns_number_gt 5116
_reflns_number_total 7983
_reflns_threshold_expression I>2\s(I)
_cod_data_source_file sk1325.cif
_cod_data_source_block 9920
_cod_depositor_comments
;
The following automatic conversions were performed:

'_exptl_absorpt_correction_type' value 'Multi-scan' changed to
'multi-scan' according to
/home/saulius/struct/CIF-dictionaries/cif_core.dic dictionary named
'cif_core.dic' version 2.4.1 from 2010-06-29.

Automatic conversion script
Id: cif_fix_values 1715 2011-07-08 13:25:40Z adriana 
;
_cod_database_code 2009349
_cod_database_fobs_code 2009349

loop_
_symmetry_equiv_pos_as_xyz
'x, y, z'
'-x, -y, -z'

loop_
_atom_site_label
_atom_site_fract_x
_atom_site_fract_y
_atom_site_fract_z
_atom_site_U_iso_or_equiv
_atom_site_adp_type
_atom_site_calc_flag
_atom_site_refinement_flags
_atom_site_occupancy
_atom_site_disorder_assembly
_atom_site_disorder_group
_atom_site_type_symbol
O14 0.25810(12) -0.09117(10) 0.77192(7) 0.0311(3) Uani d . 1 . . O
C11 0.03682(14) -0.01482(13) 0.96476(9) 0.0212(3) Uani d . 1 . . C
C12 0.11276(15) -0.10035(13) 0.97108(9) 0.0229(3) Uani d . 1 . . C
C13 0.18433(15) -0.12569(13) 0.90650(9) 0.0237(3) Uani d . 1 . . C
C14 0.18397(15) -0.06467(13) 0.83234(9) 0.0228(3) Uani d . 1 . . C
C15 0.10664(16) 0.01819(14) 0.82361(10) 0.0271(4) Uani d . 1 . . C
C16 0.03437(15) 0.04249(14) 0.88807(10) 0.0251(3) Uani d . 1 . . C
O24 0.76634(11) 0.58864(10) 0.24158(7) 0.0281(3) Uani d . 1 . . O
C21 0.96595(14) 0.51352(13) 0.03711(9) 0.0217(3) Uani d . 1 . . C
C22 0.90684(15) 0.60978(13) 0.04076(10) 0.0247(3) Uani d . 1 . . C
C23 0.84265(15) 0.63482(14) 0.10920(10) 0.0257(3) Uani d . 1 . . C
C24 0.83444(15) 0.56199(13) 0.17741(9) 0.0226(3) Uani d . 1 . . C
C25 0.89406(15) 0.46698(14) 0.17635(9) 0.0256(4) Uani d . 1 . . C
C26 0.95872(15) 0.44343(14) 0.10759(9) 0.0250(3) Uani d . 1 . . C
O34 0.20440(11) 0.96873(9) 0.32973(7) 0.0277(3) Uani d . 1 . . O
C31 -0.00267(14) 0.77203(13) 0.51192(9) 0.0211(3) Uani d . 1 . . C
C32 -0.01635(15) 0.72033(14) 0.42779(9) 0.0232(3) Uani d . 1 . . C
C33 0.05154(15) 0.78255(14) 0.36571(9) 0.0246(3) Uani d . 1 . . C
C34 0.13582(15) 0.90019(14) 0.38683(9) 0.0223(3) Uani d . 1 . . C
C35 0.15132(15) 0.95364(13) 0.47019(9) 0.0229(3) Uani d . 1 . . C
C36 0.08381(15) 0.89034(13) 0.53130(9) 0.0228(3) Uani d . 1 . . C
O44 -0.27040(11) 0.52419(10) 0.77061(7) 0.0279(3) Uani d . 1 . . O
C41 -0.07494(14) 0.70681(13) 0.57892(9) 0.0214(3) Uani d . 1 . . C
C42 -0.10316(15) 0.77065(14) 0.64908(9) 0.0244(3) Uani d . 1 . . C
C43 -0.16634(15) 0.71213(14) 0.71373(10) 0.0255(3) Uani d . 1 . . C
C44 -0.20541(15) 0.58640(14) 0.70966(9) 0.0230(3) Uani d . 1 . . C
C45 -0.17863(15) 0.52072(14) 0.64055(10) 0.0250(3) Uani d . 1 . . C
C46 -0.11462(15) 0.58060(14) 0.57636(10) 0.0242(3) Uani d . 1 . . C
N54 0.35590(13) 0.08899(12) 0.67236(8) 0.0264(3) Uani d . 1 . . N
C51 0.48153(15) 0.22324(13) 0.54600(9) 0.0220(3) Uani d . 1 . . C
C52 0.37987(16) 0.25607(14) 0.58498(10) 0.0267(4) Uani d . 1 . . C
C53 0.32101(16) 0.18785(14) 0.64736(10) 0.0274(4) Uani d . 1 . . C
C55 0.45443(15) 0.05858(14) 0.63495(9) 0.0255(3) Uani d . 1 . . C
C56 0.52009(15) 0.12224(14) 0.57343(9) 0.0235(3) Uani d . 1 . . C
N64 0.66656(13) 0.41737(12) 0.34595(8) 0.0276(3) Uani d . 1 . . N
C61 0.54546(15) 0.29102(13) 0.47686(9) 0.0223(3) Uani d . 1 . . C
C62 0.67223(15) 0.28233(14) 0.45672(10) 0.0273(4) Uani d . 1 . . C
C63 0.72782(16) 0.34519(15) 0.39144(10) 0.0296(4) Uani d . 1 . . C
C65 0.54395(16) 0.42461(14) 0.36514(10) 0.0278(4) Uani d . 1 . . C
C66 0.48015(15) 0.36378(14) 0.42859(9) 0.0257(4) Uani d . 1 . . C
N74 0.27512(13) 0.85631(12) 0.19538(8) 0.0257(3) Uani d . 1 . . N
C71 0.42096(15) 0.78073(13) 0.07307(9) 0.0215(3) Uani d . 1 . . C
C72 0.32263(15) 0.69812(14) 0.10995(10) 0.0250(3) Uani d . 1 . . C
C73 0.25301(16) 0.73921(14) 0.16983(10) 0.0263(4) Uani d . 1 . . C
C75 0.37118(16) 0.93587(14) 0.16066(9) 0.0257(3) Uani d . 1 . . C
C76 0.44527(15) 0.90299(14) 0.10098(9) 0.0233(3) Uani d . 1 . . C
N84 0.63261(13) 0.65901(12) -0.11746(8) 0.0252(3) Uani d . 1 . . N
C81 0.49450(14) 0.74029(13) 0.00698(9) 0.0217(3) Uani d . 1 . . C
C82 0.62215(15) 0.80999(14) -0.00931(9) 0.0240(3) Uani d . 1 . . C
C83 0.68560(15) 0.76655(14) -0.07151(10) 0.0256(4) Uani d . 1 . . C
C85 0.50924(16) 0.59266(15) -0.10191(10) 0.0279(4) Uani d . 1 . . C
C86 0.43753(15) 0.62943(14) -0.04164(9) 0.0257(4) Uani d . 1 . . C
H14 0.2798 -0.0321 0.7426 0.047 Uiso calc R 1 . . H
H12 0.1154 -0.1425 1.0213 0.027 Uiso calc R 1 . . H
H13 0.2338 -0.1850 0.9129 0.028 Uiso calc R 1 . . H
H15 0.1031 0.0589 0.7728 0.033 Uiso calc R 1 . . H
H16 -0.0181 0.0994 0.8802 0.030 Uiso calc R 1 . . H
H24 0.7420 0.5277 0.2688 0.042 Uiso calc R 1 . . H
H22 0.9107 0.6601 -0.0053 0.030 Uiso calc R 1 . . H
H23 0.8043 0.7016 0.1096 0.031 Uiso calc R 1 . . H
H25 0.8908 0.4175 0.2229 0.031 Uiso calc R 1 . . H
H26 0.9993 0.3779 0.1083 0.030 Uiso calc R 1 . . H
H34 0.2110 0.9235 0.2879 0.041 Uiso calc R 1 . . H
H32 -0.0738 0.6402 0.4125 0.028 Uiso calc R 1 . . H
H33 0.0404 0.7448 0.3091 0.030 Uiso calc R 1 . . H
H35 0.2085 1.0339 0.4852 0.027 Uiso calc R 1 . . H
H36 0.0964 0.9281 0.5881 0.027 Uiso calc R 1 . . H
H44 -0.2910 0.5725 0.8049 0.042 Uiso calc R 1 . . H
H42 -0.0783 0.8564 0.6525 0.029 Uiso calc R 1 . . H
H43 -0.1831 0.7580 0.7610 0.031 Uiso calc R 1 . . H
H45 -0.2041 0.4349 0.6372 0.030 Uiso calc R 1 . . H
H46 -0.0973 0.5345 0.5294 0.029 Uiso calc R 1 . . H
H52 0.3508 0.3249 0.5690 0.032 Uiso calc R 1 . . H
H53 0.2526 0.2125 0.6736 0.033 Uiso calc R 1 . . H
H55 0.4809 -0.0111 0.6517 0.031 Uiso calc R 1 . . H
H56 0.5909 0.0973 0.5500 0.028 Uiso calc R 1 . . H
H62 0.7205 0.2334 0.4876 0.033 Uiso calc R 1 . . H
H63 0.8138 0.3368 0.3782 0.036 Uiso calc R 1 . . H
H65 0.4981 0.4744 0.3333 0.033 Uiso calc R 1 . . H
H66 0.3926 0.3716 0.4391 0.031 Uiso calc R 1 . . H
H72 0.3034 0.6140 0.0941 0.030 Uiso calc R 1 . . H
H73 0.1863 0.6813 0.1939 0.032 Uiso calc R 1 . . H
H75 0.3889 1.0194 0.1783 0.031 Uiso calc R 1 . . H
H76 0.5125 0.9629 0.0789 0.028 Uiso calc R 1 . . H
H82 0.6652 0.8865 0.0220 0.029 Uiso calc R 1 . . H
H83 0.7719 0.8160 -0.0823 0.031 Uiso calc R 1 . . H
H85 0.4689 0.5163 -0.1340 0.033 Uiso calc R 1 . . H
H86 0.3500 0.5793 -0.0335 0.031 Uiso calc R 1 . . H

loop_
_atom_site_aniso_label
_atom_site_aniso_U_11
_atom_site_aniso_U_22
_atom_site_aniso_U_33
_atom_site_aniso_U_12
_atom_site_aniso_U_13
_atom_site_aniso_U_23
O14 0.0367(6) 0.0324(7) 0.0277(6) 0.0100(5) 0.0144(5) 0.0064(5)
C11 0.0166(7) 0.0217(7) 0.0224(7) 0.0002(6) 0.0023(6) 0.0032(6)
C12 0.0218(7) 0.0227(8) 0.0230(8) 0.0025(6) 0.0047(6) 0.0073(6)
C13 0.0234(8) 0.0212(8) 0.0263(8) 0.0051(6) 0.0052(6) 0.0032(6)
C14 0.0219(7) 0.0228(8) 0.0210(7) 0.0010(6) 0.0052(6) -0.0003(6)
C15 0.0298(8) 0.0309(9) 0.0212(8) 0.0068(7) 0.0064(7) 0.0099(7)
C16 0.0235(8) 0.0283(9) 0.0254(8) 0.0091(7) 0.0050(6) 0.0064(7)
O24 0.0310(6) 0.0279(6) 0.0259(6) 0.0058(5) 0.0104(5) 0.0044(5)
C21 0.0180(7) 0.0206(7) 0.0236(8) 0.0010(6) 0.0018(6) 0.0019(6)
C22 0.0254(8) 0.0226(8) 0.0265(8) 0.0045(6) 0.0070(7) 0.0086(7)
C23 0.0257(8) 0.0206(8) 0.0323(9) 0.0067(6) 0.0078(7) 0.0055(7)
C24 0.0183(7) 0.0241(8) 0.0213(7) -0.0003(6) 0.0027(6) -0.0007(6)
C25 0.0275(8) 0.0280(9) 0.0215(8) 0.0073(7) 0.0035(7) 0.0069(7)
C26 0.0254(8) 0.0246(8) 0.0257(8) 0.0083(6) 0.0026(6) 0.0047(7)
O34 0.0342(6) 0.0272(6) 0.0252(6) 0.0104(5) 0.0124(5) 0.0042(5)
C31 0.0180(7) 0.0243(8) 0.0233(8) 0.0095(6) 0.0039(6) 0.0024(6)
C32 0.0209(7) 0.0240(8) 0.0247(8) 0.0061(6) 0.0044(6) 0.0007(6)
C33 0.0236(8) 0.0309(9) 0.0202(7) 0.0089(7) 0.0050(6) -0.0010(6)
C34 0.0200(7) 0.0268(8) 0.0240(8) 0.0103(6) 0.0075(6) 0.0060(7)
C35 0.0222(7) 0.0207(8) 0.0267(8) 0.0068(6) 0.0059(6) 0.0015(6)
C36 0.0218(7) 0.0258(8) 0.0220(8) 0.0083(6) 0.0055(6) -0.0013(6)
O44 0.0320(6) 0.0292(6) 0.0271(6) 0.0110(5) 0.0135(5) 0.0072(5)
C41 0.0180(7) 0.0262(8) 0.0212(7) 0.0082(6) 0.0034(6) 0.0016(6)
C42 0.0248(8) 0.0233(8) 0.0265(8) 0.0076(6) 0.0069(7) 0.0018(6)
C43 0.0275(8) 0.0280(9) 0.0228(8) 0.0086(7) 0.0092(7) -0.0008(7)
C44 0.0205(7) 0.0285(9) 0.0221(8) 0.0085(6) 0.0055(6) 0.0065(7)
C45 0.0261(8) 0.0210(8) 0.0286(8) 0.0067(6) 0.0062(7) 0.0041(7)
C46 0.0243(8) 0.0270(8) 0.0227(8) 0.0094(7) 0.0059(6) -0.0014(6)
N54 0.0257(7) 0.0303(8) 0.0232(7) 0.0068(6) 0.0056(6) 0.0027(6)
C51 0.0197(7) 0.0231(8) 0.0219(7) 0.0043(6) 0.0028(6) -0.0005(6)
C52 0.0269(8) 0.0261(8) 0.0291(8) 0.0092(7) 0.0074(7) 0.0028(7)
C53 0.0276(8) 0.0301(9) 0.0274(8) 0.0107(7) 0.0098(7) 0.0023(7)
C55 0.0260(8) 0.0259(8) 0.0252(8) 0.0081(7) 0.0031(7) 0.0042(7)
C56 0.0204(7) 0.0278(8) 0.0236(8) 0.0083(6) 0.0047(6) 0.0010(7)
N64 0.0246(7) 0.0305(8) 0.0282(7) 0.0067(6) 0.0064(6) 0.0062(6)
C61 0.0212(7) 0.0218(8) 0.0227(8) 0.0039(6) 0.0041(6) 0.0008(6)
C62 0.0238(8) 0.0294(9) 0.0317(9) 0.0100(7) 0.0063(7) 0.0099(7)
C63 0.0221(8) 0.0352(10) 0.0347(9) 0.0097(7) 0.0093(7) 0.0094(8)
C65 0.0265(8) 0.0287(9) 0.0294(8) 0.0088(7) 0.0038(7) 0.0085(7)
C66 0.0203(8) 0.0307(9) 0.0277(8) 0.0089(7) 0.0052(7) 0.0043(7)
N74 0.0281(7) 0.0294(7) 0.0214(6) 0.0094(6) 0.0058(5) 0.0041(6)
C71 0.0213(7) 0.0258(8) 0.0176(7) 0.0075(6) 0.0015(6) 0.0029(6)
C72 0.0269(8) 0.0229(8) 0.0264(8) 0.0071(6) 0.0078(7) 0.0034(6)
C73 0.0263(8) 0.0280(9) 0.0259(8) 0.0063(7) 0.0099(7) 0.0058(7)
C75 0.0287(8) 0.0248(8) 0.0227(8) 0.0068(7) 0.0026(7) 0.0014(6)
C76 0.0241(8) 0.0238(8) 0.0211(7) 0.0042(6) 0.0038(6) 0.0050(6)
N84 0.0230(7) 0.0286(7) 0.0241(7) 0.0061(6) 0.0061(5) 0.0016(6)
C81 0.0218(7) 0.0240(8) 0.0199(7) 0.0074(6) 0.0027(6) 0.0042(6)
C82 0.0241(8) 0.0228(8) 0.0236(8) 0.0030(6) 0.0050(6) 0.0024(6)
C83 0.0203(7) 0.0290(9) 0.0263(8) 0.0034(6) 0.0056(6) 0.0036(7)
C85 0.0268(8) 0.0278(9) 0.0260(8) 0.0022(7) 0.0057(7) -0.0023(7)
C86 0.0219(8) 0.0283(9) 0.0249(8) 0.0025(7) 0.0059(6) 0.0014(7)

loop_
_atom_type_symbol
_atom_type_description
_atom_type_scat_dispersion_real
_atom_type_scat_dispersion_imag
_atom_type_scat_source
C C 0.0033 0.0016 'International Tables Vol C Tables 4.2.6.8 and 6.1.1.4'
H H 0.0000 0.0000 'International Tables Vol C Tables 4.2.6.8 and 6.1.1.4'
N N 0.0061 0.0033 'International Tables Vol C Tables 4.2.6.8 and 6.1.1.4'
O O 0.0106 0.0060 'International Tables Vol C Tables 4.2.6.8 and 6.1.1.4'

loop_
_geom_angle_atom_site_label_1
_geom_angle_atom_site_label_2
_geom_angle_atom_site_label_3
_geom_angle_site_symmetry_3
_geom_angle
_geom_angle_publ_flag
C12 C11 C16 . 116.14(14) no
C12 C11 C11 2_557 122.27(16) no
C16 C11 C11 2_557 121.59(17) no
C13 C12 C11 . 122.31(13) no
C12 C13 C14 . 120.38(15) no
O14 C14 C13 . 117.98(14) y
O14 C14 C15 . 123.66(13) y
C15 C14 C13 . 118.36(14) no
C14 C15 C16 . 121.00(14) no
C15 C16 C11 . 121.76(15) no
C22 C21 C26 . 116.17(14) no
C22 C21 C21 2_765 122.19(16) no
C26 C21 C21 2_765 121.63(17) no
C23 C22 C21 . 122.45(13) no
C22 C23 C24 . 120.05(15) no
O24 C24 C23 . 117.47(14) y
O24 C24 C25 . 123.67(13) y
C25 C24 C23 . 118.86(14) no
C24 C25 C26 . 120.42(13) no
C25 C26 C21 . 122.02(15) no
C32 C31 C36 . 116.70(13) no
C32 C31 C41 . 122.70(14) no
C36 C31 C41 . 120.60(14) no
C33 C32 C31 . 122.07(15) no
C32 C33 C34 . 119.81(14) no
O34 C34 C33 . 123.81(14) y
O34 C34 C35 . 116.95(14) y
C35 C34 C33 . 119.23(13) no
C36 C35 C34 . 120.26(14) no
C35 C36 C31 . 121.92(14) no
C42 C41 C46 . 116.98(13) no
C42 C41 C31 . 120.67(14) no
C46 C41 C31 . 122.33(14) no
C43 C42 C41 . 121.79(15) no
C42 C43 C44 . 120.24(15) no
O44 C44 C43 . 122.65(14) y
O44 C44 C45 . 118.20(14) y
C45 C44 C43 . 119.14(13) no
C46 C45 C44 . 120.01(14) no
C45 C46 C41 . 121.84(15) no
C53 N54 C55 . 116.51(12) y
C52 C51 C56 . 116.93(13) no
C52 C51 C61 . 122.07(14) no
C56 C51 C61 . 120.99(14) no
C53 C52 C51 . 119.74(15) no
N54 C53 C52 . 123.33(15) no
N54 C55 C56 . 124.06(14) no
C55 C56 C51 . 119.42(14) no
C63 N64 C65 . 116.55(13) y
C62 C61 C66 . 116.99(13) no
C62 C61 C51 . 121.24(13) no
C66 C61 C51 . 121.76(14) no
C63 C62 C61 . 119.78(14) no
N64 C63 C62 . 123.41(15) no
N64 C65 C66 . 123.84(14) no
C65 C66 C61 . 119.42(14) no
C73 N74 C75 . 116.89(14) y
C72 C71 C76 . 116.67(14) no
C72 C71 C81 . 121.29(14) no
C76 C71 C81 . 122.04(13) no
C73 C72 C71 . 119.82(15) no
N74 C73 C72 . 123.30(14) no
N74 C75 C76 . 123.64(15) no
C75 C76 C71 . 119.66(13) no
C83 N84 C85 . 116.47(14) y
C86 C81 C82 . 117.08(14) no
C86 C81 C71 . 120.65(13) no
C82 C81 C71 . 122.26(14) no
C83 C82 C81 . 119.32(15) no
N84 C83 C82 . 123.93(13) no
N84 C85 C86 . 123.56(15) no
C85 C86 C81 . 119.61(14) no

loop_
_geom_bond_atom_site_label_1
_geom_bond_atom_site_label_2
_geom_bond_site_symmetry_2
_geom_bond_distance
_geom_bond_publ_flag
O14 C14 . 1.360(2) y
C11 C12 . 1.401(2) no
C11 C16 . 1.4059(19) no
C11 C11 2_557 1.492(3) no
C12 C13 . 1.388(2) no
C13 C14 . 1.3936(19) no
C14 C15 . 1.387(2) no
C15 C16 . 1.388(2) no
O24 C24 . 1.365(2) y
C21 C22 . 1.395(2) no
C21 C26 . 1.4043(19) no
C21 C21 2_765 1.495(3) no
C22 C23 . 1.388(2) no
C23 C24 . 1.3946(19) no
C24 C25 . 1.384(2) no
C25 C26 . 1.390(2) no
O34 C34 . 1.367(2) y
C31 C32 . 1.397(2) no
C31 C36 . 1.403(2) no
C31 C41 . 1.4882(19) no
C32 C33 . 1.3918(19) no
C33 C34 . 1.392(2) no
C34 C35 . 1.391(2) no
C35 C36 . 1.3832(19) no
O44 C44 . 1.364(2) y
C41 C42 . 1.399(2) no
C41 C46 . 1.399(2) no
C42 C43 . 1.3858(19) no
C43 C44 . 1.393(2) no
C44 C45 . 1.391(2) no
C45 C46 . 1.390(2) no
N54 C53 . 1.341(2) y
N54 C55 . 1.338(2) y
C51 C52 . 1.391(2) no
C51 C56 . 1.393(2) no
C51 C61 . 1.4922(19) no
C52 C53 . 1.389(2) no
C55 C56 . 1.3819(19) no
N64 C63 . 1.342(2) y
N64 C65 . 1.339(2) y
C61 C62 . 1.390(2) no
C61 C66 . 1.392(2) no
C62 C63 . 1.385(2) no
C65 C66 . 1.384(2) no
N74 C73 . 1.339(2) y
N74 C75 . 1.345(2) y
C71 C72 . 1.3953(19) no
C71 C76 . 1.400(2) no
C71 C81 . 1.484(2) no
C72 C73 . 1.387(2) no
C75 C76 . 1.377(2) no
N84 C83 . 1.339(2) y
N84 C85 . 1.342(2) y
C81 C86 . 1.392(2) no
C81 C82 . 1.3932(19) no
C82 C83 . 1.384(2) no
C85 C86 . 1.385(2) no

loop_
_geom_hbond_atom_site_label_D
_geom_hbond_atom_site_label_H
_geom_hbond_atom_site_label_A
_geom_hbond_site_symmetry_A
_geom_hbond_distance_DH
_geom_hbond_distance_HA
_geom_hbond_distance_DA
_geom_hbond_angle_DHA
_geom_hbond_publ_flag
O14 H14 N54 . 0.84 1.89 2.724(2) 169 yes
O24 H24 N64 . 0.84 1.89 2.711(2) 165 yes
O34 H34 N74 . 0.84 1.88 2.700(2) 163 yes
O44 H44 N84 1_456 0.84 1.91 2.736(2) 170 yes

loop_
_geom_torsion_atom_site_label_1
_geom_torsion_atom_site_label_2
_geom_torsion_atom_site_label_3
_geom_torsion_atom_site_label_4
_geom_torsion_site_symmetry_1
_geom_torsion
_geom_torsion_publ_flag
C16 C11 C12 C13 . 1.4(2) no
C11 C11 C12 C13 2_557 -178.26(16) no
C11 C12 C13 C14 . 0.7(2) no
C12 C13 C14 O14 . 178.66(13) no
C12 C13 C14 C15 . -2.3(2) no
O14 C14 C15 C16 . -179.22(14) no
C13 C14 C15 C16 . 1.8(2) no
C14 C15 C16 C11 . 0.4(2) no
C12 C11 C16 C15 . -1.9(2) no
C11 C11 C16 C15 2_557 177.75(17) no
C26 C21 C22 C23 . -0.8(2) no
C21 C21 C22 C23 2_765 179.54(16) no
C21 C22 C23 C24 . -0.5(2) no
C22 C23 C24 O24 . -177.99(13) no
C22 C23 C24 C25 . 1.5(2) no
O24 C24 C25 C26 . 178.32(13) no
C23 C24 C25 C26 . -1.2(2) no
C24 C25 C26 C21 . -0.2(2) no
C22 C21 C26 C25 . 1.2(2) no
C21 C21 C26 C25 2_765 -179.16(16) no
C36 C31 C32 C33 . -0.3(2) no
C41 C31 C32 C33 . 179.79(14) no
C31 C32 C33 C34 . -0.2(2) no
C32 C33 C34 O34 . -178.82(14) no
C32 C33 C34 C35 . 0.3(2) no
O34 C34 C35 C36 . 179.27(13) no
C33 C34 C35 C36 . 0.1(2) no
C34 C35 C36 C31 . -0.6(2) no
C32 C31 C36 C35 . 0.7(2) no
C41 C31 C36 C35 . -179.39(13) no
C32 C31 C41 C42 . -155.53(14) no
C36 C31 C41 C42 . 24.5(2) no
C32 C31 C41 C46 . 26.1(2) no
C36 C31 C41 C46 . -153.88(14) no
C46 C41 C42 C43 . 0.6(2) no
C31 C41 C42 C43 . -177.91(13) no
C41 C42 C43 C44 . -0.8(2) no
C42 C43 C44 O44 . -178.65(13) no
C42 C43 C44 C45 . 0.8(2) no
O44 C44 C45 C46 . 178.97(13) no
C43 C44 C45 C46 . -0.5(2) no
C44 C45 C46 C41 . 0.2(2) no
C42 C41 C46 C45 . -0.3(2) no
C31 C41 C46 C45 . 178.19(13) no
C56 C51 C52 C53 . -0.8(2) no
C61 C51 C52 C53 . 178.21(14) no
C55 N54 C53 C52 . 1.2(2) no
C51 C52 C53 N54 . -0.8(2) no
C53 N54 C55 C56 . -0.1(2) no
N54 C55 C56 C51 . -1.4(2) no
C52 C51 C56 C55 . 1.8(2) no
C61 C51 C56 C55 . -177.22(14) no
C52 C51 C61 C62 . 160.39(15) no
C56 C51 C61 C62 . -20.7(2) no
C52 C51 C61 C66 . -20.8(2) no
C56 C51 C61 C66 . 158.09(14) no
C66 C61 C62 C63 . 0.3(2) no
C51 C61 C62 C63 . 179.17(15) no
C65 N64 C63 C62 . -1.6(2) no
C61 C62 C63 N64 . 1.0(3) no
C63 N64 C65 C66 . 0.7(2) no
N64 C65 C66 C61 . 0.6(3) no
C62 C61 C66 C65 . -1.1(2) no
C51 C61 C66 C65 . -179.93(14) no
C76 C71 C72 C73 . 1.2(2) no
C81 C71 C72 C73 . -178.22(14) no
C75 N74 C73 C72 . -0.6(2) no
C71 C72 C73 N74 . -0.2(2) no
C73 N74 C75 C76 . 0.5(2) no
N74 C75 C76 C71 . 0.5(2) no
C72 C71 C76 C75 . -1.3(2) no
C81 C71 C76 C75 . 178.09(14) no
C72 C71 C81 C86 . 22.5(2) no
C76 C71 C81 C86 . -156.83(14) no
C72 C71 C81 C82 . -157.36(14) no
C76 C71 C81 C82 . 23.3(2) no
C86 C81 C82 C83 . -0.3(2) no
C71 C81 C82 C83 . 179.58(13) no
C85 N84 C83 C82 . 1.3(2) no
C81 C82 C83 N84 . -0.9(2) no
C83 N84 C85 C86 . -0.6(2) no
N84 C85 C86 C81 . -0.6(2) no
C82 C81 C86 C85 . 1.0(2) no
C71 C81 C86 C85 . -178.87(14) no
